data_4123891
loop_
_publ_author_name
'Pinkowicz, Dawid'
'Rams, Micha\/l'
'Mi\<sek, Martin'
'Kamenev, Konstantin V.'
'Tomkowiak, Hanna'
'Katrusiak, Andrzej'
'Sieklucka, Barbara'

_publ_section_title
;
 Enforcing Multifunctionality: A Pressure-Induced Spin-Crossover
 Photomagnet.
;
_journal_issue 27
_journal_name_full 'Journal of the American Chemical Society'
_journal_page_first 8795
_journal_page_last 8802
_journal_paper_doi 10.1021/jacs.5b04303
_journal_volume 137
_journal_year 2015
_chemical_formula_moiety 'C32 H32 Fe2 N24 Nb,4(H2 O)'
_chemical_formula_sum 'C32 H40 Fe2 N24 Nb O4'
_chemical_formula_weight 1029.49
_chemical_name_systematic
; 
 ? 
;
_space_group_IT_number 88
_symmetry_cell_setting tetragonal
_symmetry_space_group_name_Hall '-I 4ad'
_symmetry_space_group_name_H-M 'I 41/a :2'
_atom_sites_solution_hydrogens geom
_atom_sites_solution_primary direct
_atom_sites_solution_secondary difmap
_audit_creation_method SHELXL-97
_cell_angle_alpha 90.00
_cell_angle_beta 90.00
_cell_angle_gamma 90.00
_cell_formula_units_Z 4
_cell_length_a 21.7080(16)
_cell_length_b 21.7080(16)
_cell_length_c 9.636(2)
_cell_measurement_temperature 296(2)
_cell_measurement_theta_max 27.71
_cell_measurement_theta_min 4.20
_cell_volume 4540.8(11)
_computing_cell_refinement 'CrysAlis (Oxford Diffraction, 2002)'
_computing_data_collection 'CrysAlis (Oxford Diffraction, 2002)'
_computing_data_reduction 'CrysAlis (Oxford Diffraction, 2002)'
_computing_molecular_graphics
;
Mercury
;
_computing_publication_material 'SHELXL-97 (Sheldrick, 1997)'
_computing_structure_refinement 'SHELXL-97 (Sheldrick, 1997)'
_computing_structure_solution 'SHELXS-97 (Sheldrick, 1997)'
_diffrn_ambient_temperature 296(2)
_diffrn_measured_fraction_theta_full 0.964
_diffrn_measured_fraction_theta_max 0.964
_diffrn_measurement_device_type 'Kuma KM4CCD \k geometry'
_diffrn_measurement_method 'phi and omega scans'
_diffrn_radiation_monochromator graphite
_diffrn_radiation_source 'fine-focus sealed tube'
_diffrn_radiation_type MoK\a
_diffrn_radiation_wavelength 0.71073
_diffrn_reflns_av_R_equivalents 0.5132
_diffrn_reflns_av_sigmaI/netI 0.2010
_diffrn_reflns_limit_h_max 28
_diffrn_reflns_limit_h_min -28
_diffrn_reflns_limit_k_max 28
_diffrn_reflns_limit_k_min -28
_diffrn_reflns_limit_l_max 12
_diffrn_reflns_limit_l_min -12
_diffrn_reflns_number 102331
_diffrn_reflns_theta_full 27.71
_diffrn_reflns_theta_max 27.71
_diffrn_reflns_theta_min 4.20
_exptl_absorpt_coefficient_mu 0.943
_exptl_absorpt_correction_T_max 0.828
_exptl_absorpt_correction_T_min 0.695
_exptl_absorpt_correction_type numerical
_exptl_absorpt_process_details
;   
Xcalibur CCD System, CrysAlisPro Software System, version 171.37.31;
 Oxford Diffraction Poland, 2014 
;
_exptl_crystal_colour blue
_exptl_crystal_density_diffrn 1.506
_exptl_crystal_density_method 'not measured'
_exptl_crystal_description prism
_exptl_crystal_F_000 2100
_exptl_crystal_size_max 0.55
_exptl_crystal_size_mid 0.33
_exptl_crystal_size_min 0.20
_refine_diff_density_max 2.348
_refine_diff_density_min -5.326
_refine_diff_density_rms 0.332
_refine_ls_extinction_method none
_refine_ls_goodness_of_fit_ref 1.164
_refine_ls_hydrogen_treatment mixed
_refine_ls_matrix_type full
_refine_ls_number_parameters 150
_refine_ls_number_reflns 2566
_refine_ls_number_restraints 105
_refine_ls_restrained_S_all 1.143
_refine_ls_R_factor_all 0.2611
_refine_ls_R_factor_gt 0.2243
_refine_ls_shift/su_max 0.000
_refine_ls_shift/su_mean 0.000
_refine_ls_structure_factor_coef Fsqd
_refine_ls_weighting_details 'calc w=1/[\s^2^(Fo^2^)+(0.3665P)^2^+427.5840P] where P=(Fo^2^+2Fc^2^)/3'
_refine_ls_weighting_scheme calc
_refine_ls_wR_factor_gt 0.5596
_refine_ls_wR_factor_ref 0.5753
_reflns_number_gt 2092
_reflns_number_total 2566
_reflns_threshold_expression >2sigma(I)
_cod_data_source_file ja5b04303_si_002.cif
_cod_data_source_block 5.00a
_cod_depositor_comments 'Adding full bibliography for 4123890--4123892.cif.'
_cod_original_cell_volume 4540.7(11)
_cod_original_sg_symbol_H-M I41/a
_cod_database_code 4123891

loop_
_symmetry_equiv_pos_as_xyz
'x, y, z'
'-x+1/2, -y, z+1/2'
'-y+3/4, x+1/4, z+1/4'
'y+3/4, -x+3/4, z+3/4'
'x+1/2, y+1/2, z+1/2'
'-x+1, -y+1/2, z+1'
'-y+5/4, x+3/4, z+3/4'
'y+5/4, -x+5/4, z+5/4'
'-x, -y, -z'
'x-1/2, y, -z-1/2'
'y-3/4, -x-1/4, -z-1/4'
'-y-3/4, x-3/4, -z-3/4'
'-x+1/2, -y+1/2, -z+1/2'
'x, y+1/2, -z'
'y-1/4, -x+1/4, -z+1/4'
'-y-1/4, x-1/4, -z-1/4'

loop_
_atom_site_label
_atom_site_type_symbol
_atom_site_fract_x
_atom_site_fract_y
_atom_site_fract_z
_atom_site_U_iso_or_equiv
_atom_site_adp_type
_atom_site_occupancy
_atom_site_symmetry_multiplicity
_atom_site_calc_flag
_atom_site_refinement_flags
Nb1 Nb 0.5000 0.7500 0.6250 0.0009(9) Uani 1 4 d SU
Fe Fe 0.5000 1.0000 0.5000 0.0455(16) Uani 1 2 d SU
N1 N 0.4855(10) 0.9014(9) 0.520(2) 0.039(5) Uani 1 1 d U
C2 C 0.5584(11) 0.7593(12) 0.439(3) 0.039(6) Uani 1 1 d U
N2 N 0.5869(10) 0.7655(11) 0.336(2) 0.046(5) Uani 1 1 d U
C1 C 0.4877(12) 0.8497(12) 0.554(3) 0.040(6) Uani 1 1 d U
N22 N 0.5484(10) 1.0359(10) 0.205(2) 0.041(5) Uani 1 1 d U
H22 H 0.5375 1.0733 0.2208 0.049 Uiso 1 1 calc R
N21 N 0.5450(10) 0.9884(9) 0.297(2) 0.040(5) Uani 1 1 d U
C25 C 0.5691(13) 0.9436(13) 0.232(3) 0.050(7) Uani 1 1 d U
H25 H 0.5765 0.9053 0.2720 0.060 Uiso 1 1 calc R
C24 C 0.5831(19) 0.9580(19) 0.096(4) 0.084(11) Uani 1 1 d U
H24 H 0.5980 0.9317 0.0277 0.101 Uiso 1 1 calc R
C23 C 0.5711(17) 1.0150(18) 0.086(4) 0.072(10) Uani 1 1 d U
H23 H 0.5773 1.0386 0.0066 0.086 Uiso 1 1 calc R
N11 N 0.5859(10) 0.9864(10) 0.611(2) 0.044(5) Uani 1 1 d U
N12 N 0.6252(13) 0.9390(12) 0.600(3) 0.063(7) Uani 1 1 d U
H12 H 0.6227 0.9081 0.5439 0.076 Uiso 1 1 calc R
C15 C 0.6080(10) 1.0222(11) 0.709(2) 0.031(5) Uani 1 1 d U
H15 H 0.5883 1.0581 0.7378 0.037 Uiso 1 1 calc R
C14 C 0.6597(16) 1.0032(16) 0.763(4) 0.066(9) Uani 1 1 d U
H14 H 0.6832 1.0224 0.8308 0.079 Uiso 1 1 calc R
C13 C 0.6713(15) 0.9509(15) 0.699(4) 0.060(8) Uani 1 1 d U
H13 H 0.7050 0.9256 0.7169 0.072 Uiso 1 1 calc R
O1 O 0.5599(9) 0.6334(9) 0.192(2) 0.051(5) Uani 1 1 d DU
H1A H 0.602(2) 0.640(9) 0.18(3) 0.061 Uiso 1 1 d D
H1B H 0.529(6) 0.663(7) 0.20(3) 0.061 Uiso 1 1 d D

loop_
_atom_site_aniso_label
_atom_site_aniso_U_11
_atom_site_aniso_U_22
_atom_site_aniso_U_33
_atom_site_aniso_U_23
_atom_site_aniso_U_13
_atom_site_aniso_U_12
Nb1 0.0007(10) 0.0007(10) 0.0012(13) 0.000 0.000 0.000
Fe 0.052(3) 0.034(3) 0.051(3) 0.002(2) 0.006(3) 0.002(2)
N1 0.042(8) 0.032(8) 0.042(8) -0.001(7) 0.001(7) -0.002(7)
C2 0.027(8) 0.047(9) 0.042(9) 0.004(8) 0.007(7) 0.000(7)
N2 0.043(8) 0.055(9) 0.039(9) -0.004(7) -0.003(7) -0.003(7)
C1 0.045(9) 0.038(9) 0.037(9) 0.008(7) -0.007(7) -0.003(7)
N22 0.048(8) 0.039(8) 0.035(8) 0.003(7) -0.003(7) 0.006(7)
N21 0.046(8) 0.035(8) 0.038(8) 0.000(7) 0.008(7) 0.002(7)
C25 0.051(10) 0.049(10) 0.050(10) -0.005(8) 0.003(8) 0.003(8)
C24 0.086(14) 0.083(14) 0.082(14) -0.003(9) -0.001(9) 0.002(9)
C23 0.074(12) 0.071(12) 0.070(12) -0.001(9) 0.002(9) 0.003(9)
N11 0.041(8) 0.045(8) 0.046(9) -0.005(7) -0.005(7) 0.006(7)
N12 0.067(10) 0.061(10) 0.062(10) -0.002(8) -0.002(8) 0.003(8)
C15 0.032(8) 0.034(8) 0.026(8) -0.002(7) 0.002(7) 0.004(7)
C14 0.063(11) 0.070(12) 0.064(12) 0.002(9) 0.003(9) -0.003(9)
C13 0.056(11) 0.065(11) 0.058(11) 0.005(9) 0.001(8) 0.000(8)
O1 0.051(8) 0.052(8) 0.048(8) 0.002(7) -0.003(7) 0.001(7)

loop_
_atom_type_symbol
_atom_type_description
_atom_type_scat_dispersion_real
_atom_type_scat_dispersion_imag
_atom_type_scat_source
C C 0.0033 0.0016 'International Tables Vol C Tables 4.2.6.8 and 6.1.1.4'
H H 0.0000 0.0000 'International Tables Vol C Tables 4.2.6.8 and 6.1.1.4'
N N 0.0061 0.0033 'International Tables Vol C Tables 4.2.6.8 and 6.1.1.4'
O O 0.0106 0.0060 'International Tables Vol C Tables 4.2.6.8 and 6.1.1.4'
Fe Fe 0.3463 0.8444 'International Tables Vol C Tables 4.2.6.8 and 6.1.1.4'
Nb Nb -2.0727 0.6215 'International Tables Vol C Tables 4.2.6.8 and 6.1.1.4'

loop_
_geom_angle_atom_site_label_1
_geom_angle_atom_site_label_2
_geom_angle_atom_site_label_3
_geom_angle
_geom_angle_site_symmetry_1
_geom_angle_site_symmetry_3
C2 Nb1 C2 71.1(13) 12_767 15_566
C2 Nb1 C2 131.5(8) 12_767 .
C2 Nb1 C2 131.5(8) 15_566 .
C2 Nb1 C2 131.5(8) 12_767 6_564
C2 Nb1 C2 131.5(8) 15_566 6_564
C2 Nb1 C2 71.1(13) . 6_564
C2 Nb1 C1 77.1(9) 12_767 15_566
C2 Nb1 C1 74.8(9) 15_566 15_566
C2 Nb1 C1 71.9(9) . 15_566
C2 Nb1 C1 142.9(9) 6_564 15_566
C2 Nb1 C1 142.9(9) 12_767 6_564
C2 Nb1 C1 71.9(9) 15_566 6_564
C2 Nb1 C1 77.1(9) . 6_564
C2 Nb1 C1 74.8(9) 6_564 6_564
C1 Nb1 C1 95.1(4) 15_566 6_564
C2 Nb1 C1 74.8(9) 12_767 12_767
C2 Nb1 C1 77.1(9) 15_566 12_767
C2 Nb1 C1 142.9(9) . 12_767
C2 Nb1 C1 71.9(9) 6_564 12_767
C1 Nb1 C1 145.2(13) 15_566 12_767
C1 Nb1 C1 95.1(4) 6_564 12_767
C2 Nb1 C1 71.9(9) 12_767 .
C2 Nb1 C1 142.9(9) 15_566 .
C2 Nb1 C1 74.8(9) . .
C2 Nb1 C1 77.1(9) 6_564 .
C1 Nb1 C1 95.1(4) 15_566 .
C1 Nb1 C1 145.2(13) 6_564 .
C1 Nb1 C1 95.1(4) 12_767 .
N11 Fe N11 180.000(4) 9_676 .
N11 Fe N21 92.4(8) 9_676 9_676
N11 Fe N21 87.6(8) . 9_676
N11 Fe N21 87.6(8) 9_676 .
N11 Fe N21 92.4(8) . .
N21 Fe N21 180.000(5) 9_676 .
N11 Fe N1 87.0(8) 9_676 9_676
N11 Fe N1 93.0(8) . 9_676
N21 Fe N1 91.7(8) 9_676 9_676
N21 Fe N1 88.3(8) . 9_676
N11 Fe N1 93.0(8) 9_676 .
N11 Fe N1 87.0(8) . .
N21 Fe N1 88.3(8) 9_676 .
N21 Fe N1 91.7(8) . .
N1 Fe N1 180.000(3) 9_676 .
C1 N1 Fe 165(2) . .
N2 C2 Nb1 177(2) . .
N1 C1 Nb1 175(2) . .
C23 N22 N21 109(2) . .
C25 N21 N22 104(2) . .
C25 N21 Fe 135.0(19) . .
N22 N21 Fe 121.2(15) . .
N21 C25 C24 113(3) . .
C23 C24 C25 104(4) . .
C24 C23 N22 110(4) . .
C15 N11 N12 106(2) . .
C15 N11 Fe 126.0(16) . .
N12 N11 Fe 127.6(18) . .
N11 N12 C13 105(3) . .
C14 C15 N11 114(2) . .
C15 C14 C13 105(3) . .
C14 C13 N12 110(3) . .

loop_
_geom_bond_atom_site_label_1
_geom_bond_atom_site_label_2
_geom_bond_distance
_geom_bond_site_symmetry_2
Nb1 C2 2.21(3) 12_767
Nb1 C2 2.21(3) 15_566
Nb1 C2 2.21(3) .
Nb1 C2 2.21(3) 6_564
Nb1 C1 2.29(2) 15_566
Nb1 C1 2.29(2) 6_564
Nb1 C1 2.29(2) 12_767
Nb1 C1 2.29(2) .
Fe N11 2.17(2) 9_676
Fe N11 2.17(2) .
Fe N21 2.20(2) 9_676
Fe N21 2.20(2) .
Fe N1 2.17(2) 9_676
Fe N1 2.17(2) .
N1 C1 1.17(3) .
C2 N2 1.17(3) .
N22 C23 1.33(4) .
N22 N21 1.36(3) .
N21 C25 1.27(3) .
C25 C24 1.38(5) .
C24 C23 1.27(5) .
N11 C15 1.31(3) .
N11 N12 1.34(3) .
N12 C13 1.41(4) .
C15 C14 1.30(4) .
C14 C13 1.31(5) .
